data_7107816
loop_
_publ_author_name
'Yang Jiao'
'Jing Zhang'
'Lejie Zhang'
'Zhihua Lin'
'Cheng He'
'Chun-ying Duan'

_publ_section_title
;
 Metal-organic polyhedra containing 36 and 24 folds of amide groups for
 selective luminescent recognition of natural disaccharides
;
_journal_name_full Chem.Commun.
_journal_page_first 6022
_journal_paper_doi 10.1039/c2cc30497j
_journal_volume 48
_journal_year 2012
_chemical_formula_sum 'C237 H246 Ce4 N44 O60'
_chemical_formula_weight 5231.26
_chemical_name_systematic
;
?
;
_space_group_IT_number 70
_symmetry_cell_setting orthorhombic
_symmetry_space_group_name_Hall '-F 2uv 2vw'
_symmetry_space_group_name_H-M 'F d d d :2'
_atom_sites_solution_hydrogens geom
_atom_sites_solution_primary direct
_atom_sites_solution_secondary difmap
_audit_creation_method SHELXL-97
_cell_angle_alpha 90.00
_cell_angle_beta 90.00
_cell_angle_gamma 90.00
_cell_formula_units_Z 8
_cell_length_a 18.303(4)
_cell_length_b 46.917(11)
_cell_length_c 91.25(2)
_cell_measurement_temperature 180(2)
_cell_volume 78358(3)
_computing_cell_refinement 'Bruker SMART'
_computing_data_collection 'Bruker SMART'
_computing_data_reduction 'Bruker SAINT'
_computing_molecular_graphics 'Bruker SHELXTL'
_computing_publication_material 'Bruker SHELXTL'
_computing_structure_refinement 'Bruker SHELXTL'
_computing_structure_solution 'Bruker SHELXTL'
_diffrn_ambient_temperature 180(2)
_diffrn_measured_fraction_theta_full 0.992
_diffrn_measured_fraction_theta_max 0.992
_diffrn_measurement_device_type 'CCD area detector'
_diffrn_measurement_method 'phi and omega scans'
_diffrn_radiation_monochromator graphite
_diffrn_radiation_source 'fine-focus sealed tube'
_diffrn_radiation_type MoK\a
_diffrn_radiation_wavelength 0.71073
_diffrn_reflns_av_R_equivalents 0.1247
_diffrn_reflns_av_sigmaI/netI 0.1606
_diffrn_reflns_limit_h_max 19
_diffrn_reflns_limit_h_min -17
_diffrn_reflns_limit_k_max 47
_diffrn_reflns_limit_k_min -50
_diffrn_reflns_limit_l_max 66
_diffrn_reflns_limit_l_min -98
_diffrn_reflns_number 62007
_diffrn_reflns_theta_full 22.50
_diffrn_reflns_theta_max 22.50
_diffrn_reflns_theta_min 1.63
_exptl_absorpt_coefficient_mu 0.511
_exptl_absorpt_correction_type none
_exptl_crystal_colour black
_exptl_crystal_density_diffrn 0.887
_exptl_crystal_density_method 'not measured'
_exptl_crystal_description block
_exptl_crystal_F_000 21504
_exptl_crystal_size_max 0.30
_exptl_crystal_size_mid 0.25
_exptl_crystal_size_min 0.22
_refine_diff_density_max 0.544
_refine_diff_density_min -0.409
_refine_diff_density_rms 0.087
_refine_ls_extinction_method none
_refine_ls_goodness_of_fit_ref 1.036
_refine_ls_hydrogen_treatment constr
_refine_ls_matrix_type full
_refine_ls_number_parameters 1097
_refine_ls_number_reflns 12729
_refine_ls_number_restraints 3345
_refine_ls_restrained_S_all 0.953
_refine_ls_R_factor_all 0.2156
_refine_ls_R_factor_gt 0.0959
_refine_ls_shift/su_max 0.004
_refine_ls_shift/su_mean 0.000
_refine_ls_structure_factor_coef Fsqd
_refine_ls_weighting_details 'calc w=1/[\s^2^(Fo^2^)+(0.0900P)^2^+0.0000P] where P=(Fo^2^+2Fc^2^)/3'
_refine_ls_weighting_scheme calc
_refine_ls_wR_factor_gt 0.2232
_refine_ls_wR_factor_ref 0.2497
_reflns_number_gt 4352
_reflns_number_total 12729
_reflns_threshold_expression >2sigma(I)
_cod_data_source_file c2cc30497j.txt
_cod_data_source_block ce2
_cod_original_cell_volume 78360(32)
_cod_original_sg_symbol_H-M Fddd
_cod_database_code 7107816

loop_
_symmetry_equiv_pos_as_xyz
'x, y, z'
'-x+3/4, -y+3/4, z'
'-x+3/4, y, -z+3/4'
'x, -y+3/4, -z+3/4'
'x, y+1/2, z+1/2'
'-x+3/4, -y+5/4, z+1/2'
'-x+3/4, y+1/2, -z+5/4'
'x, -y+5/4, -z+5/4'
'x+1/2, y, z+1/2'
'-x+5/4, -y+3/4, z+1/2'
'-x+5/4, y, -z+5/4'
'x+1/2, -y+3/4, -z+5/4'
'x+1/2, y+1/2, z'
'-x+5/4, -y+5/4, z'
'-x+5/4, y+1/2, -z+3/4'
'x+1/2, -y+5/4, -z+3/4'
'-x, -y, -z'
'x-3/4, y-3/4, -z'
'x-3/4, -y, z-3/4'
'-x, y-3/4, z-3/4'
'-x, -y+1/2, -z+1/2'
'x-3/4, y-1/4, -z+1/2'
'x-3/4, -y+1/2, z-1/4'
'-x, y-1/4, z-1/4'
'-x+1/2, -y, -z+1/2'
'x-1/4, y-3/4, -z+1/2'
'x-1/4, -y, z-1/4'
'-x+1/2, y-3/4, z-1/4'
'-x+1/2, -y+1/2, -z'
'x-1/4, y-1/4, -z'
'x-1/4, -y+1/2, z-3/4'
'-x+1/2, y-1/4, z-3/4'

loop_
_atom_site_label
_atom_site_type_symbol
_atom_site_fract_x
_atom_site_fract_y
_atom_site_fract_z
_atom_site_U_iso_or_equiv
_atom_site_adp_type
_atom_site_occupancy
_atom_site_symmetry_multiplicity
_atom_site_calc_flag
_atom_site_refinement_flags
_atom_site_disorder_assembly
_atom_site_disorder_group
Ce1 Ce -0.04059(3) 0.220116(12) 0.296364(5) 0.1091(2) Uani 1 1 d U . .
O1 O -0.1364(3) 0.23608(11) 0.28310(5) 0.1196(17) Uani 1 1 d U . .
O2 O -0.0137(3) 0.22833(11) 0.32214(5) 0.1106(16) Uani 1 1 d U . .
O4 O -0.0147(3) 0.55720(11) 0.47261(5) 0.1138(17) Uani 1 1 d U . .
O5 O -0.0184(3) 0.47910(12) 0.45050(5) 0.1134(17) Uani 1 1 d U . .
O7 O 0.8625(3) 0.18662(11) 0.44705(6) 0.1275(18) Uani 1 1 d U . .
O8 O 0.6632(3) 0.22593(11) 0.45061(5) 0.1028(16) Uani 1 1 d U . .
N1 N -0.1405(4) 0.24420(15) 0.31360(7) 0.125(2) Uani 1 1 d U . .
N2 N -0.1170(4) 0.25093(14) 0.32789(7) 0.117(2) Uani 1 1 d U A .
N4 N 0.0290(3) 0.50185(14) 0.47475(6) 0.1042(19) Uani 1 1 d U . .
N5 N 0.0493(3) 0.47432(14) 0.47101(7) 0.111(2) Uani 1 1 d U . .
H5A H 0.0773 0.4642 0.4765 0.134 Uiso 1 1 calc R . .
N7 N 0.7171(4) 0.17859(15) 0.44070(7) 0.1143(19) Uani 1 1 d U . .
N8 N 0.6439(4) 0.18607(14) 0.43810(7) 0.114(2) Uani 1 1 d U . .
H8A H 0.6151 0.1750 0.4333 0.137 Uiso 1 1 calc R . .
C11' C -0.2116(5) 0.2401(2) 0.28447(14) 0.133(2) Uani 0.50 1 d PGU A 2
C12' C -0.2528(6) 0.2398(2) 0.27167(12) 0.137(3) Uani 0.50 1 d PGU A 2
H12A H -0.2301 0.2365 0.2627 0.164 Uiso 0.50 1 calc PR A 2
C13' C -0.3277(6) 0.2443(3) 0.27229(14) 0.137(3) Uani 0.50 1 d PGU A 2
H13A H -0.3553 0.2441 0.2637 0.164 Uiso 0.50 1 calc PR A 2
C14' C -0.3615(5) 0.2492(2) 0.28570(17) 0.143(3) Uani 0.50 1 d PGU A 2
H14A H -0.4117 0.2522 0.2861 0.171 Uiso 0.50 1 calc PR A 2
C15' C -0.3203(7) 0.2495(3) 0.29850(14) 0.141(3) Uani 0.50 1 d PGU A 2
H15A H -0.3429 0.2528 0.3075 0.169 Uiso 0.50 1 calc PR A 2
C16' C -0.2453(6) 0.2450(3) 0.29788(12) 0.135(2) Uani 0.50 1 d PGU A 2
C17' C -0.2094(12) 0.2438(4) 0.3114(2) 0.134(3) Uani 0.50 1 d PU A 2
H17A H -0.2389 0.2427 0.3196 0.161 Uiso 0.50 1 calc PR A 2
C11 C -0.2002(5) 0.2457(2) 0.28248(15) 0.132(2) Uani 0.50 1 d PGU A 1
C12 C -0.2329(7) 0.2494(3) 0.26885(13) 0.138(3) Uani 0.50 1 d PGU A 1
H12B H -0.2066 0.2455 0.2604 0.165 Uiso 0.50 1 calc PR A 1
C13 C -0.3048(7) 0.2587(3) 0.26793(14) 0.145(3) Uani 0.50 1 d PGU A 1
H13B H -0.3266 0.2612 0.2588 0.174 Uiso 0.50 1 calc PR A 1
C14 C -0.3440(6) 0.2645(2) 0.28063(17) 0.143(3) Uani 0.50 1 d PGU A 1
H14B H -0.3921 0.2707 0.2800 0.172 Uiso 0.50 1 calc PR A 1
C15 C -0.3114(7) 0.2608(3) 0.29426(15) 0.141(3) Uani 0.50 1 d PGU A 1
H15B H -0.3376 0.2647 0.3028 0.169 Uiso 0.50 1 calc PR A 1
C16 C -0.2395(7) 0.2515(3) 0.29518(13) 0.136(2) Uani 0.50 1 d PGU A 1
C17 C -0.2025(12) 0.2544(4) 0.3096(2) 0.132(3) Uani 0.50 1 d PU A 1
H17B H -0.2275 0.2650 0.3167 0.158 Uiso 0.50 1 calc PR A 1
C18 C -0.0526(5) 0.24152(19) 0.33130(9) 0.110(2) Uani 1 1 d U A .
C19 C -0.0265(5) 0.24728(18) 0.34592(9) 0.114(2) Uani 1 1 d U . .
C20 C -0.0630(9) 0.2518(4) 0.35905(17) 0.111(3) Uani 0.50 1 d PU A 1
H20A H -0.1136 0.2525 0.3583 0.134 Uiso 0.50 1 calc PR A 1
C21 C -0.0367(9) 0.2555(4) 0.37294(18) 0.114(3) Uani 0.50 1 d PU A 1
H21A H -0.0661 0.2570 0.3812 0.136 Uiso 0.50 1 calc PR A 1
C23 C 0.0644(9) 0.2394(4) 0.36317(18) 0.116(3) Uani 0.50 1 d PU A 1
H23A H 0.1065 0.2288 0.3648 0.139 Uiso 0.50 1 calc PR A 1
C24 C 0.0278(9) 0.2336(4) 0.34985(18) 0.112(2) Uani 0.50 1 d PU A 1
H24A H 0.0452 0.2191 0.3438 0.135 Uiso 0.50 1 calc PR A 1
C25 C 0.0528(4) 0.2688(3) 0.40064(9) 0.112(3) Uani 0.50 1 d PDU A 1
O3 O -0.0134(4) 0.2727(2) 0.40309(10) 0.107(3) Uani 0.50 1 d PDU A 1
C22 C 0.0480(8) 0.2569(4) 0.37324(10) 0.113(2) Uani 0.50 1 d PDU A 1
N3 N 0.0779(6) 0.2593(3) 0.38756(9) 0.107(2) Uani 0.50 1 d PDU A 1
H3A H 0.1224 0.2534 0.3880 0.128 Uiso 0.50 1 calc PR A 1
C20' C -0.0577(9) 0.2704(4) 0.35342(17) 0.110(3) Uani 0.50 1 d PU A 2
H20B H -0.0939 0.2817 0.3493 0.132 Uiso 0.50 1 calc PR A 2
C21' C -0.0307(8) 0.2752(4) 0.36743(17) 0.110(3) Uani 0.50 1 d PU A 2
H21B H -0.0517 0.2896 0.3730 0.132 Uiso 0.50 1 calc PR A 2
C22' C 0.0251(8) 0.2598(4) 0.37338(13) 0.114(2) Uani 0.50 1 d PDU A 2
C23' C 0.0910(10) 0.2499(4) 0.36277(19) 0.115(3) Uani 0.50 1 d PU A 2
H23B H 0.1402 0.2485 0.3652 0.138 Uiso 0.50 1 calc PR A 2
C24' C 0.0579(9) 0.2434(4) 0.34873(19) 0.109(3) Uani 0.50 1 d PU A 2
H24B H 0.0874 0.2368 0.3411 0.131 Uiso 0.50 1 calc PR A 2
O3' O 0.1551(6) 0.2440(2) 0.38617(13) 0.163(4) Uani 0.50 1 d PDU A 2
N3' N 0.0579(5) 0.2719(3) 0.38606(11) 0.112(2) Uani 0.50 1 d PDU A 2
H3'A H 0.0365 0.2865 0.3899 0.135 Uiso 0.50 1 calc PR A 2
C25' C 0.1188(6) 0.2628(2) 0.39262(10) 0.122(3) Uani 0.50 1 d PDU A 2
C31 C 0.0163(5) 0.5601(2) 0.48550(10) 0.116(2) Uani 1 1 d U . .
C32 C 0.0138(5) 0.5889(2) 0.49170(9) 0.125(2) Uani 1 1 d U . .
H32A H -0.0075 0.6041 0.4868 0.150 Uiso 1 1 calc R . .
C33 C 0.0475(5) 0.5917(2) 0.50620(10) 0.136(3) Uani 1 1 d U . .
H33A H 0.0464 0.6096 0.5107 0.164 Uiso 1 1 calc R . .
C34 C 0.0793(5) 0.5707(2) 0.51334(10) 0.132(3) Uani 1 1 d U . .
H34A H 0.1004 0.5735 0.5225 0.159 Uiso 1 1 calc R . .
C35 C 0.0800(5) 0.5445(2) 0.50664(9) 0.129(3) Uani 1 1 d U . .
H35A H 0.1016 0.5295 0.5117 0.154 Uiso 1 1 calc R . .
C36 C 0.0508(5) 0.5387(2) 0.49282(9) 0.111(2) Uani 1 1 d U . .
C37 C 0.0572(5) 0.51087(19) 0.48699(9) 0.114(2) Uani 1 1 d U . .
H37A H 0.0840 0.4978 0.4924 0.137 Uiso 1 1 calc R . .
C38 C 0.0219(5) 0.46403(19) 0.45788(9) 0.106(2) Uani 1 1 d U . .
C39 C 0.0435(5) 0.43662(19) 0.45321(9) 0.111(2) Uani 1 1 d U . .
C40 C 0.0496(5) 0.40251(19) 0.43340(9) 0.129(2) Uani 1 1 d U . .
H40A H 0.0400 0.3988 0.4236 0.155 Uiso 1 1 calc R . .
C41 C 0.0276(5) 0.42786(19) 0.43925(9) 0.126(2) Uani 1 1 d U . .
H41A H -0.0001 0.4400 0.4334 0.152 Uiso 1 1 calc R . .
C42 C 0.0844(5) 0.38295(15) 0.44136(9) 0.118(2) Uani 1 1 d DU . .
C43 C 0.1003(5) 0.38893(19) 0.45594(10) 0.139(3) Uani 1 1 d U . .
H43A H 0.1239 0.3759 0.4620 0.166 Uiso 1 1 calc R . .
C44 C 0.0782(5) 0.4163(2) 0.46111(10) 0.138(3) Uani 1 1 d U . .
H44A H 0.0887 0.4206 0.4708 0.166 Uiso 1 1 calc R . .
N6 N 0.1075(4) 0.35600(12) 0.43582(6) 0.131(2) Uani 1 1 d DU . .
H6B H 0.0967 0.3542 0.4267 0.157 Uiso 0.50 1 calc PR B 1
H6A H 0.1317 0.3458 0.4426 0.157 Uiso 0.50 1 d PR B 2
C45' C 0.0998(5) 0.34158(19) 0.42347(11) 0.135(3) Uani 0.50 1 d PDU A 2
O6' O 0.0452(6) 0.3523(3) 0.41722(15) 0.196(5) Uani 0.50 1 d PDU A 2
C45 C 0.1417(7) 0.33247(17) 0.44099(9) 0.117(3) Uani 0.50 1 d PDU A 1
O6 O 0.1682(5) 0.33421(19) 0.45386(9) 0.109(3) Uani 0.50 1 d PDU A 1
C51 C 0.8742(7) 0.1602(2) 0.44004(11) 0.137(2) Uani 0.50 1 d PGU C 1
C52 C 0.9452(6) 0.1501(3) 0.43838(13) 0.140(3) Uani 0.50 1 d PGU C 1
H52A H 0.9839 0.1601 0.4425 0.168 Uiso 0.50 1 calc PR C 1
C53 C 0.9582(7) 0.1253(3) 0.43049(14) 0.145(3) Uani 0.50 1 d PGU C 1
H53A H 1.0057 0.1186 0.4294 0.173 Uiso 0.50 1 calc PR C 1
C54 C 0.9002(9) 0.1105(2) 0.42427(12) 0.142(3) Uani 0.50 1 d PGU C 1
H54A H 0.9089 0.0939 0.4190 0.171 Uiso 0.50 1 calc PR C 1
C55 C 0.8292(8) 0.1205(3) 0.42593(13) 0.140(3) Uani 0.50 1 d PGU C 1
H55A H 0.7904 0.1106 0.4218 0.168 Uiso 0.50 1 calc PR C 1
C56 C 0.8162(6) 0.1453(3) 0.43382(13) 0.135(2) Uani 0.50 1 d PGU C 1
C57 C 0.7439(12) 0.1558(5) 0.4338(2) 0.130(3) Uani 0.50 1 d PU C 1
H57A H 0.7106 0.1454 0.4283 0.156 Uiso 0.50 1 calc PR C 1
C51' C 0.8656(7) 0.1591(2) 0.44449(11) 0.138(2) Uani 0.50 1 d PGU C 2
C52' C 0.9350(7) 0.1470(3) 0.44451(12) 0.141(3) Uani 0.50 1 d PGU C 2
H52B H 0.9750 0.1578 0.4475 0.170 Uiso 0.50 1 calc PR C 2
C53' C 0.9446(7) 0.1190(3) 0.44004(14) 0.145(3) Uani 0.50 1 d PGU C 2
H53B H 0.9910 0.1109 0.4401 0.174 Uiso 0.50 1 calc PR C 2
C54' C 0.8848(9) 0.1029(2) 0.43556(13) 0.148(3) Uani 0.50 1 d PGU C 2
H54B H 0.8912 0.0841 0.4326 0.178 Uiso 0.50 1 calc PR C 2
C55' C 0.8154(7) 0.1149(3) 0.43554(13) 0.144(3) Uani 0.50 1 d PGU C 2
H55B H 0.7754 0.1042 0.4325 0.172 Uiso 0.50 1 calc PR C 2
C56' C 0.8058(6) 0.1430(3) 0.44001(13) 0.136(2) Uani 0.50 1 d PGU C 2
C57' C 0.7314(13) 0.1549(5) 0.4385(2) 0.132(3) Uani 0.50 1 d PU C 2
H57B H 0.6941 0.1427 0.4356 0.158 Uiso 0.50 1 calc PR C 2
C58 C 0.6214(5) 0.21019(19) 0.44321(9) 0.101(2) Uani 1 1 d U . .
C59 C 0.5483(4) 0.22039(18) 0.43964(8) 0.1014(19) Uani 1 1 d U C .
C60 C 0.4906(9) 0.2051(4) 0.43574(18) 0.111(3) Uani 0.50 1 d PU C 1
H60A H 0.4965 0.1855 0.4348 0.134 Uiso 0.50 1 calc PR C 1
C61 C 0.4210(9) 0.2167(4) 0.43294(18) 0.112(3) Uani 0.50 1 d PU C 1
H61A H 0.3832 0.2046 0.4303 0.135 Uiso 0.50 1 calc PR C 1
C63 C 0.4647(9) 0.2633(4) 0.43787(18) 0.116(3) Uani 0.50 1 d PU C 1
H63A H 0.4564 0.2828 0.4380 0.139 Uiso 0.50 1 calc PR C 1
C64 C 0.5310(9) 0.2508(4) 0.44140(18) 0.110(3) Uani 0.50 1 d PU C 1
H64A H 0.5673 0.2626 0.4452 0.132 Uiso 0.50 1 calc PR C 1
C65 C 0.2756(4) 0.24708(17) 0.42657(15) 0.116(3) Uani 0.50 1 d PDU A 1
O9 O 0.2810(5) 0.22275(19) 0.42164(12) 0.140(4) Uani 0.50 1 d PDU A 1
C62 C 0.4089(4) 0.2420(2) 0.43388(10) 0.115(2) Uani 1 1 d DU . .
N9 N 0.3402(3) 0.25498(14) 0.43135(8) 0.133(2) Uani 1 1 d DU A .
H9B H 0.3410 0.2728 0.4335 0.159 Uiso 0.50 1 calc PR D 1
H9A H 0.3126 0.2422 0.4265 0.159 Uiso 0.50 1 d PR D 2
C60' C 0.5070(9) 0.2090(4) 0.42661(19) 0.114(3) Uani 0.50 1 d PU C 2
H60B H 0.5259 0.1954 0.4203 0.137 Uiso 0.50 1 calc PR C 2
C61' C 0.4363(9) 0.2211(4) 0.42499(19) 0.115(3) Uani 0.50 1 d PU C 2
H61B H 0.4070 0.2144 0.4174 0.138 Uiso 0.50 1 calc PR C 2
C63' C 0.4458(9) 0.2516(4) 0.4447(2) 0.116(3) Uani 0.50 1 d PU C 2
H63B H 0.4276 0.2664 0.4504 0.139 Uiso 0.50 1 calc PR C 2
C64' C 0.5158(9) 0.2392(4) 0.44812(19) 0.112(3) Uani 0.50 1 d PU C 2
H64B H 0.5391 0.2448 0.4567 0.135 Uiso 0.50 1 calc PR C 2
O9' O 0.3438(6) 0.2958(3) 0.43889(16) 0.223(5) Uani 0.50 1 d PDU A 2
C65' C 0.3000(4) 0.2783(2) 0.43288(16) 0.134(3) Uani 0.50 1 d PDU A 2
C71 C 0.1011(4) 0.27625(18) 0.41262(8) 0.113(2) Uani 0.50 1 d PGDU A 1
C72 C 0.0929(4) 0.30068(18) 0.42108(10) 0.116(2) Uani 0.50 1 d PGU A 1
H72A H 0.0515 0.3120 0.4200 0.140 Uiso 0.50 1 calc PR A 1
C73 C 0.1468(6) 0.30827(19) 0.43108(11) 0.116(2) Uani 0.50 1 d PGDU A 1
C74 C 0.2087(5) 0.2914(2) 0.43264(11) 0.119(2) Uani 0.50 1 d PGU A 1
H74A H 0.2448 0.2965 0.4393 0.143 Uiso 0.50 1 calc PR A 1
C75 C 0.2169(4) 0.2670(2) 0.42418(11) 0.115(2) Uani 0.50 1 d PGDU A 1
C76 C 0.1630(5) 0.25939(17) 0.41417(10) 0.117(2) Uani 0.50 1 d PGU A 1
H76A H 0.1685 0.2430 0.4085 0.140 Uiso 0.50 1 calc PR A 1
C71' C 0.1390(4) 0.27695(19) 0.40619(8) 0.115(2) Uani 0.50 1 d PGDU A 2
C72' C 0.1096(5) 0.3022(2) 0.41158(10) 0.123(2) Uani 0.50 1 d PGU A 2
H72B H 0.0690 0.3102 0.4071 0.147 Uiso 0.50 1 calc PR A 2
C73' C 0.1407(6) 0.31527(18) 0.42373(11) 0.119(2) Uani 0.50 1 d PGDU A 2
C74' C 0.2014(6) 0.3032(2) 0.43047(10) 0.123(2) Uani 0.50 1 d PGU A 2
H74B H 0.2222 0.3120 0.4386 0.147 Uiso 0.50 1 calc PR A 2
C75' C 0.2308(5) 0.2780(2) 0.42507(11) 0.118(2) Uani 0.50 1 d PGDU A 2
C76' C 0.1997(5) 0.26486(19) 0.41293(10) 0.119(2) Uani 0.50 1 d PGU A 2
H76B H 0.2194 0.2480 0.4093 0.143 Uiso 0.50 1 calc PR A 2
O101 O 0.6005(4) 0.30041(14) 0.49007(7) 0.173(3) Uiso 1 1 d DU E 2
C101 C 0.5954(5) 0.31011(14) 0.50222(7) 0.155(4) Uiso 1 1 d DU E 2
H10A H 0.6194 0.3001 0.5096 0.186 Uiso 1 1 calc R E 2
N101 N 0.5574(5) 0.33491(15) 0.50670(7) 0.209(4) Uiso 1 1 d DU E 2
C102 C 0.5531(7) 0.3428(2) 0.52222(8) 0.259(6) Uiso 1 1 d DU E 2
H10B H 0.5828 0.3301 0.5279 0.388 Uiso 1 1 calc R E 2
H10C H 0.5033 0.3416 0.5255 0.388 Uiso 1 1 calc R E 2
H10D H 0.5703 0.3620 0.5235 0.388 Uiso 1 1 calc R E 2
C103 C 0.5444(8) 0.35835(19) 0.49595(10) 0.299(8) Uiso 1 1 d DU E 2
H10E H 0.5892 0.3686 0.4944 0.448 Uiso 1 1 calc R E 2
H10F H 0.5081 0.3711 0.4997 0.448 Uiso 1 1 calc R E 2
H10G H 0.5278 0.3504 0.4868 0.448 Uiso 1 1 calc R E 2
N102 N 0.1839(4) 0.2950(2) 0.3379(2) 0.179(12) Uiso 0.17 1 d PDU F 2
O102 O 0.2924(5) 0.2874(5) 0.3476(3) 0.251(15) Uiso 0.17 1 d PDU F 2
C104 C 0.2337(6) 0.2763(3) 0.3466(2) 0.201(13) Uiso 0.17 1 d PDU F 2
H10H H 0.2073 0.2596 0.3479 0.241 Uiso 0.17 1 d PR F 2
C105 C 0.1118(6) 0.2836(3) 0.3328(3) 0.228(17) Uiso 0.17 1 d PDU F 2
H10I H 0.0794 0.2992 0.3307 0.342 Uiso 0.17 1 calc PR F 2
H10J H 0.0909 0.2719 0.3404 0.342 Uiso 0.17 1 calc PR F 2
H10K H 0.1187 0.2723 0.3241 0.342 Uiso 0.17 1 calc PR F 2
C106 C 0.2090(11) 0.3235(3) 0.3327(4) 0.219(16) Uiso 0.17 1 d PDU F 2
H10L H 0.2301 0.3216 0.3231 0.329 Uiso 0.17 1 calc PR F 2
H10M H 0.2450 0.3308 0.3393 0.329 Uiso 0.17 1 calc PR F 2
H10N H 0.1682 0.3363 0.3322 0.329 Uiso 0.17 1 calc PR F 2
O105 O 0.6064(16) 0.1283(5) 0.53752(10) 0.161(9) Uiso 0.17 1 d PDU . 2
N105 N 0.5976(12) 0.1490(2) 0.55899(8) 0.135(8) Uiso 0.17 1 d PDU G 2
C113 C 0.6250 0.1250 0.55003(10) 0.129(9) Uiso 0.33 2 d SPDU . 2
H11H H 0.6553 0.1104 0.5542 0.155 Uiso 0.17 1 d PR . 2
C114 C 0.5705(14) 0.1749(3) 0.55178(12) 0.115(11) Uiso 0.17 1 d PDU G 2
H11I H 0.6111 0.1868 0.5491 0.172 Uiso 0.17 1 calc PR G 2
H11J H 0.5391 0.1851 0.5584 0.172 Uiso 0.17 1 calc PR G 2
H11K H 0.5437 0.1698 0.5431 0.172 Uiso 0.17 1 calc PR G 2
C115 C 0.600(2) 0.1472(4) 0.57507(9) 0.150(11) Uiso 0.17 1 d PDU G 2
H11L H 0.6436 0.1566 0.5786 0.225 Uiso 0.17 1 calc PR G 2
H11M H 0.6013 0.1275 0.5780 0.225 Uiso 0.17 1 calc PR G 2
H11N H 0.5580 0.1563 0.5792 0.225 Uiso 0.17 1 calc PR G 2
C122 C 0.5936(13) 0.1685(2) 0.58372(8) 0.143(8) Uiso 0.25 1 d PDU H 3
H12C H 0.5999 0.1490 0.5847 0.172 Uiso 0.25 1 calc PR H 3
C123 C 0.5567(7) 0.2094(2) 0.59552(13) 0.024(5) Uiso 0.25 1 d PDU H 3
H12D H 0.5824 0.2258 0.5991 0.036 Uiso 0.25 1 calc PR H 3
H12E H 0.5118 0.2072 0.6009 0.036 Uiso 0.25 1 calc PR H 3
H12F H 0.5461 0.2118 0.5853 0.036 Uiso 0.25 1 calc PR H 3
C124 C 0.5572(9) 0.1668(3) 0.60784(14) 0.108(9) Uiso 0.25 1 d PDU H 3
H12G H 0.5862 0.1617 0.6162 0.162 Uiso 0.25 1 calc PR H 3
H12H H 0.5409 0.1498 0.6030 0.162 Uiso 0.25 1 calc PR H 3
H12I H 0.5157 0.1777 0.6110 0.162 Uiso 0.25 1 calc PR H 3
O108 O 0.5803(13) 0.1758(5) 0.57141(14) 0.149(7) Uiso 0.25 1 d PDU H 3
N108 N 0.6019(9) 0.1840(2) 0.59758(11) 0.146(8) Uiso 0.25 1 d PDU H 3
N106 N 0.4162(4) 0.26696(18) 0.4792(3) 0.172(11) Uiso 0.17 1 d PDU I 2
O106 O 0.3086(7) 0.2761(4) 0.4696(3) 0.200(13) Uiso 0.17 1 d PDU I 2
C118 C 0.4773(5) 0.2470(2) 0.4809(4) 0.157(15) Uiso 0.17 1 d PDU I 2
H11O H 0.4674 0.2343 0.4890 0.236 Uiso 0.17 1 calc PR I 2
H11P H 0.5213 0.2574 0.4829 0.236 Uiso 0.17 1 calc PR I 2
H11Q H 0.4831 0.2361 0.4721 0.236 Uiso 0.17 1 calc PR I 2
C117 C 0.4270(8) 0.2975(2) 0.4820(5) 0.181(15) Uiso 0.17 1 d PDU I 2
H11R H 0.4173 0.3081 0.4732 0.272 Uiso 0.17 1 calc PR I 2
H11S H 0.4765 0.3008 0.4850 0.272 Uiso 0.17 1 calc PR I 2
H11T H 0.3942 0.3037 0.4896 0.272 Uiso 0.17 1 calc PR I 2
C116 C 0.3446(7) 0.2566(3) 0.4742(4) 0.181(13) Uiso 0.17 1 d PDU I 2
H11U H 0.3293 0.2377 0.4745 0.217 Uiso 0.17 1 calc PR I 2
O103 O 0.4086(12) 0.1670(4) 0.4719(2) 0.178(9) Uiso 0.25 1 d PDU J 2
N103 N 0.5144(4) 0.1553(2) 0.46792(18) 0.113(7) Uiso 0.25 1 d PDU J 2
C107 C 0.4385(5) 0.1522(3) 0.4631(2) 0.122(9) Uiso 0.25 1 d PDU J 2
H10O H 0.4191 0.1417 0.4553 0.146 Uiso 0.25 1 calc PR J 2
C108 C 0.5362(8) 0.1806(3) 0.4764(2) 0.140(11) Uiso 0.25 1 d PDU J 2
H10P H 0.5669 0.1749 0.4844 0.210 Uiso 0.25 1 calc PR J 2
H10Q H 0.4934 0.1900 0.4802 0.210 Uiso 0.25 1 calc PR J 2
H10R H 0.5625 0.1935 0.4702 0.210 Uiso 0.25 1 calc PR J 2
C109 C 0.5701(6) 0.1351(4) 0.4630(3) 0.148(11) Uiso 0.25 1 d PDU J 2
H10S H 0.6146 0.1384 0.4683 0.221 Uiso 0.25 1 calc PR J 2
H10T H 0.5787 0.1376 0.4527 0.221 Uiso 0.25 1 calc PR J 2
H10U H 0.5535 0.1160 0.4648 0.221 Uiso 0.25 1 calc PR J 2
O84 O 0.0683(10) 0.3591(3) 0.40315(12) 0.146(7) Uiso 0.33 1 d PDU K 1
C84 C 0.060(3) 0.3512(8) 0.3898(2) 0.274(18) Uiso 0.33 1 d PDU K 1
O87 O 0.4953(16) 0.1753(4) 0.53152(19) 0.189(12) Uiso 0.25 1 d PD L 1
C87 C 0.486(2) 0.1596(6) 0.5203(3) 0.144(14) Uiso 0.25 1 d PD L 1
O82 O 0.0206(8) 0.2049(4) 0.4138(2) 0.204(9) Uiso 0.33 1 d PD M 1
C82 C -0.0245(14) 0.1902(6) 0.4064(3) 0.163(12) Uiso 0.33 1 d PD M 1
O83 O -0.0771(6) 0.1833(6) 0.4016(4) 0.209(13) Uiso 0.25 1 d PD N 2
C83 C -0.1420(9) 0.1738(7) 0.4024(4) 0.139(13) Uiso 0.25 1 d PD N 2
O81 O -0.4123(6) 0.1526(2) 0.41497(11) 0.078(4) Uiso 0.33 1 d PD . .
C81 C -0.3877(14) 0.1645(5) 0.4036(2) 0.154(11) Uiso 0.33 1 d PD . .
C85 C 0.4461(11) 0.1644(9) 0.5081(3) 0.24(2) Uiso 0.25 1 d PD O 2
O85 O 0.4072(19) 0.1730(7) 0.5188(3) 0.241(15) Uiso 0.25 1 d PD O 2
C86 C 0.4875(10) 0.1726(6) 0.4771(3) 0.111(11) Uiso 0.25 1 d PD P 1
O86 O 0.5494(12) 0.1631(6) 0.4730(3) 0.187(12) Uiso 0.25 1 d PD P 1
O2W O 0.203(4) 0.3182(14) 0.3765(8) 0.29(3) Uiso 0.17 1 d P Q 3
O1W O 0.396(3) 0.2523(11) 0.3581(6) 0.22(2) Uiso 0.17 1 d P R 3
O3W O 0.5264(13) 0.2626(4) 0.3683(2) 0.269(9) Uiso 0.50 1 d P S 3
O4W O 0.397(2) 0.3616(7) 0.4556(4) 0.140(13) Uiso 0.17 1 d P . 3
O6W O 0.257(4) 0.3067(15) 0.4851(8) 0.30(3) Uiso 0.17 1 d P T 1
O5W O 0.391(3) 0.2880(11) 0.4815(6) 0.22(2) Uiso 0.17 1 d P U 1
O88 O 0.5524(16) 0.1804(6) 0.2899(3) 0.160(10) Uiso 0.25 1 d P V 1
C88 C 0.4992(19) 0.1983(7) 0.2934(3) 0.109(11) Uiso 0.25 1 d P V 1
O7W O 0.6055(19) 0.1776(6) 0.3031(3) 0.329(14) Uiso 0.42 1 d P W 2

loop_
_atom_site_aniso_label
_atom_site_aniso_U_11
_atom_site_aniso_U_22
_atom_site_aniso_U_33
_atom_site_aniso_U_23
_atom_site_aniso_U_13
_atom_site_aniso_U_12
Ce1 0.0982(3) 0.1300(4) 0.0991(3) -0.0164(3) -0.0188(3) -0.0095(3)
O1 0.099(3) 0.141(4) 0.119(3) -0.022(3) -0.040(3) 0.009(3)
O2 0.087(3) 0.151(4) 0.094(3) -0.022(3) -0.011(3) -0.005(3)
O4 0.115(4) 0.131(4) 0.095(3) -0.023(3) 0.020(3) 0.001(3)
O5 0.103(4) 0.137(4) 0.099(3) -0.004(3) 0.011(3) 0.006(3)
O7 0.110(3) 0.131(4) 0.141(4) 0.035(3) -0.036(3) 0.003(3)
O8 0.078(3) 0.136(4) 0.094(3) -0.005(3) -0.020(3) 0.011(3)
N1 0.089(4) 0.162(4) 0.123(4) -0.011(4) -0.019(3) 0.010(4)
N2 0.085(4) 0.159(4) 0.107(4) -0.026(4) -0.014(3) 0.005(4)
N4 0.103(4) 0.121(4) 0.088(4) -0.014(3) 0.026(3) 0.009(4)
N5 0.114(4) 0.122(4) 0.098(4) 0.000(4) 0.021(3) 0.011(4)
N7 0.096(4) 0.120(4) 0.127(4) 0.015(4) -0.025(3) 0.025(4)
N8 0.095(4) 0.131(4) 0.117(4) 0.008(4) -0.021(3) 0.009(4)
C11' 0.098(4) 0.165(4) 0.136(4) -0.003(4) -0.036(4) 0.004(4)
C12' 0.104(4) 0.166(5) 0.140(4) 0.005(4) -0.035(4) 0.006(4)
C13' 0.103(5) 0.167(5) 0.140(5) 0.001(5) -0.037(5) 0.002(5)
C14' 0.107(5) 0.171(5) 0.150(5) 0.007(5) -0.028(5) 0.001(5)
C15' 0.105(5) 0.174(5) 0.144(5) 0.007(5) -0.033(5) 0.004(5)
C16' 0.101(4) 0.167(4) 0.139(4) 0.000(4) -0.035(4) 0.006(4)
C17' 0.097(5) 0.170(5) 0.136(5) -0.003(5) -0.023(5) 0.007(5)
C11 0.097(4) 0.165(4) 0.136(4) -0.004(4) -0.036(4) 0.005(4)
C12 0.101(5) 0.171(5) 0.141(5) 0.002(5) -0.035(5) 0.006(5)
C13 0.111(5) 0.178(5) 0.146(5) 0.001(5) -0.032(5) 0.012(5)
C14 0.107(5) 0.175(5) 0.148(5) 0.003(5) -0.031(5) 0.011(5)
C15 0.105(4) 0.174(5) 0.144(4) 0.004(4) -0.032(4) 0.004(4)
C16 0.100(4) 0.168(4) 0.139(4) -0.001(4) -0.034(4) 0.006(4)
C17 0.097(5) 0.164(5) 0.134(5) -0.006(5) -0.023(5) 0.008(5)
C18 0.084(4) 0.151(5) 0.094(4) -0.024(4) -0.013(4) 0.001(4)
C19 0.085(4) 0.153(4) 0.102(4) -0.036(4) -0.013(3) 0.003(4)
C20 0.081(5) 0.153(5) 0.100(5) -0.041(5) -0.019(4) 0.007(5)
C21 0.086(4) 0.154(5) 0.101(4) -0.037(4) -0.016(4) 0.009(5)
C23 0.089(5) 0.153(5) 0.105(4) -0.042(4) -0.022(4) 0.013(4)
C24 0.087(4) 0.152(5) 0.098(4) -0.042(4) -0.013(4) 0.008(4)
C25 0.084(5) 0.144(5) 0.107(5) -0.049(4) -0.018(4) 0.017(5)
O3 0.096(6) 0.135(7) 0.091(6) -0.033(6) -0.027(5) 0.005(6)
C22 0.085(4) 0.149(4) 0.104(4) -0.044(4) -0.017(4) 0.012(4)
N3 0.074(4) 0.149(5) 0.096(4) -0.047(4) -0.024(4) 0.018(4)
C20' 0.082(5) 0.146(5) 0.100(5) -0.037(5) -0.015(4) 0.011(5)
C21' 0.081(4) 0.145(5) 0.105(5) -0.042(5) -0.015(4) 0.010(5)
C22' 0.088(4) 0.150(4) 0.102(4) -0.043(4) -0.016(4) 0.011(4)
C23' 0.087(5) 0.151(5) 0.106(5) -0.039(5) -0.014(5) 0.004(5)
C24' 0.083(5) 0.145(5) 0.098(5) -0.044(5) -0.014(5) 0.009(5)
O3' 0.153(7) 0.186(7) 0.149(7) -0.056(7) -0.028(6) 0.021(7)
N3' 0.087(4) 0.147(5) 0.103(4) -0.042(4) -0.020(4) 0.008(4)
C25' 0.096(5) 0.153(5) 0.117(5) -0.052(5) -0.014(5) 0.025(5)
C31 0.113(5) 0.131(5) 0.104(5) -0.020(4) 0.032(4) -0.003(4)
C32 0.124(5) 0.138(5) 0.114(5) -0.018(5) 0.023(4) -0.014(5)
C33 0.140(5) 0.145(5) 0.124(5) -0.028(5) 0.024(5) -0.005(5)
C34 0.147(6) 0.134(6) 0.116(5) -0.017(5) 0.004(5) 0.002(5)
C35 0.132(5) 0.142(5) 0.112(5) -0.013(5) 0.023(4) -0.007(5)
C36 0.116(4) 0.126(5) 0.092(4) -0.013(4) 0.025(4) -0.002(4)
C37 0.116(5) 0.132(5) 0.094(5) -0.001(5) 0.031(4) -0.003(5)
C38 0.105(5) 0.122(5) 0.092(4) -0.014(4) 0.014(4) 0.013(4)
C39 0.116(4) 0.118(5) 0.097(4) -0.011(4) 0.010(4) 0.029(4)
C40 0.140(5) 0.135(5) 0.112(4) -0.027(4) -0.011(4) 0.051(4)
C41 0.139(5) 0.132(5) 0.109(4) -0.016(4) -0.017(4) 0.038(4)
C42 0.125(5) 0.126(5) 0.102(4) -0.035(4) -0.008(4) 0.041(4)
C43 0.149(5) 0.145(5) 0.122(5) -0.025(5) -0.007(5) 0.045(5)
C44 0.164(5) 0.143(5) 0.107(5) -0.029(5) -0.006(5) 0.027(5)
N6 0.129(4) 0.148(4) 0.115(4) -0.015(4) 0.001(4) 0.033(4)
C45' 0.117(5) 0.158(5) 0.130(5) -0.036(5) -0.017(5) 0.029(5)
O6' 0.183(9) 0.190(8) 0.216(9) -0.047(8) -0.013(8) 0.089(8)
C45 0.097(5) 0.135(5) 0.119(5) -0.039(5) -0.011(5) 0.033(5)
O6 0.121(7) 0.086(6) 0.119(7) -0.050(6) 0.011(6) 0.028(6)
C51 0.116(4) 0.136(4) 0.158(4) 0.017(4) -0.026(4) 0.027(4)
C52 0.120(5) 0.138(5) 0.161(5) 0.012(5) -0.026(5) 0.025(5)
C53 0.123(5) 0.144(5) 0.167(5) 0.013(5) -0.018(5) 0.029(5)
C54 0.127(5) 0.137(5) 0.163(5) 0.007(5) -0.020(5) 0.028(5)
C55 0.122(4) 0.137(5) 0.162(5) 0.015(4) -0.021(4) 0.025(4)
C56 0.118(4) 0.132(4) 0.155(4) 0.014(4) -0.024(4) 0.024(4)
C57 0.111(5) 0.131(5) 0.148(5) 0.013(5) -0.025(5) 0.019(5)
C51' 0.115(4) 0.137(4) 0.161(4) 0.013(4) -0.026(4) 0.028(4)
C52' 0.121(5) 0.138(5) 0.165(5) 0.010(5) -0.029(5) 0.025(5)
C53' 0.122(5) 0.140(5) 0.172(5) 0.015(5) -0.029(5) 0.030(5)
C54' 0.129(5) 0.140(5) 0.177(5) 0.009(5) -0.026(5) 0.029(5)
C55' 0.122(5) 0.140(5) 0.168(5) 0.010(5) -0.029(5) 0.030(4)
C56' 0.118(4) 0.132(4) 0.159(4) 0.011(4) -0.025(4) 0.025(4)
C57' 0.111(5) 0.132(5) 0.152(5) 0.010(5) -0.026(5) 0.021(5)
C58 0.084(4) 0.125(5) 0.094(4) 0.006(4) 0.000(4) 0.019(4)
C59 0.074(3) 0.128(4) 0.102(4) -0.001(4) -0.008(3) 0.010(4)
C60 0.085(5) 0.133(5) 0.116(5) -0.001(5) -0.006(5) 0.013(5)
C61 0.083(5) 0.135(5) 0.119(5) -0.003(5) -0.010(5) 0.012(5)
C63 0.084(5) 0.137(5) 0.126(5) 0.001(5) -0.011(5) 0.012(5)
C64 0.084(5) 0.132(5) 0.115(5) -0.002(5) -0.009(5) 0.009(5)
C65 0.086(5) 0.145(5) 0.117(5) -0.027(5) -0.020(5) 0.023(5)
O9 0.096(6) 0.160(7) 0.165(8) -0.022(7) -0.046(6) 0.078(6)
C62 0.081(4) 0.140(4) 0.124(4) -0.009(4) -0.014(3) 0.021(4)
N9 0.102(4) 0.151(4) 0.145(4) 0.001(4) -0.009(4) 0.018(4)
C60' 0.089(5) 0.137(5) 0.115(5) -0.007(5) -0.010(5) 0.013(5)
C61' 0.086(5) 0.137(5) 0.121(5) -0.005(5) -0.013(5) 0.013(5)
C63' 0.086(5) 0.140(5) 0.120(5) -0.009(5) -0.009(5) 0.019(5)
C64' 0.086(5) 0.137(5) 0.113(5) -0.002(5) -0.010(4) 0.016(5)
O9' 0.148(9) 0.315(11) 0.206(9) -0.055(9) -0.066(8) 0.071(9)
C65' 0.103(5) 0.161(5) 0.140(5) -0.037(5) -0.020(5) 0.019(5)
C71 0.087(4) 0.144(4) 0.108(4) -0.044(4) -0.019(4) 0.027(4)
C72 0.093(4) 0.144(4) 0.112(4) -0.045(4) -0.020(4) 0.031(4)
C73 0.096(4) 0.143(4) 0.108(4) -0.045(4) -0.018(4) 0.030(4)
C74 0.092(4) 0.145(4) 0.120(4) -0.046(4) -0.024(4) 0.027(4)
C75 0.088(4) 0.142(4) 0.116(4) -0.039(4) -0.018(4) 0.031(4)
C76 0.092(4) 0.146(4) 0.112(4) -0.042(4) -0.020(4) 0.029(4)
C71' 0.091(4) 0.145(4) 0.110(4) -0.049(4) -0.029(4) 0.030(4)
C72' 0.095(4) 0.150(4) 0.123(4) -0.042(4) -0.024(4) 0.027(4)
C73' 0.098(4) 0.142(4) 0.117(4) -0.043(4) -0.014(4) 0.036(4)
C74' 0.097(4) 0.154(4) 0.117(4) -0.047(4) -0.025(4) 0.024(4)
C75' 0.087(4) 0.151(4) 0.117(4) -0.039(4) -0.025(4) 0.029(4)
C76' 0.093(4) 0.148(4) 0.116(4) -0.042(4) -0.019(4) 0.035(4)

loop_
_atom_type_symbol
_atom_type_description
_atom_type_scat_dispersion_real
_atom_type_scat_dispersion_imag
_atom_type_scat_source
C C 0.0033 0.0016 'International Tables Vol C Tables 4.2.6.8 and 6.1.1.4'
H H 0.0000 0.0000 'International Tables Vol C Tables 4.2.6.8 and 6.1.1.4'
N N 0.0061 0.0033 'International Tables Vol C Tables 4.2.6.8 and 6.1.1.4'
O O 0.0106 0.0060 'International Tables Vol C Tables 4.2.6.8 and 6.1.1.4'
Ce Ce -0.2486 2.6331 'International Tables Vol C Tables 4.2.6.8 and 6.1.1.4'

loop_
_geom_angle_atom_site_label_1
_geom_angle_atom_site_label_2
_geom_angle_atom_site_label_3
_geom_angle
_geom_angle_site_symmetry_1
_geom_angle_site_symmetry_3
O7 Ce1 O4 85.8(2) 3 4
O7 Ce1 O1 85.2(2) 3 .
O4 Ce1 O1 86.51(19) 4 .
O7 Ce1 O8 131.30(19) 3 3
O4 Ce1 O8 86.94(18) 4 3
O1 Ce1 O8 142.20(18) . 3
O7 Ce1 O5 142.2(2) 3 4
O4 Ce1 O5 128.69(19) 4 4
O1 Ce1 O5 82.41(18) . 4
O8 Ce1 O5 73.05(18) 3 4
O7 Ce1 O2 88.25(19) 3 .
O4 Ce1 O2 143.81(18) 4 .
O1 Ce1 O2 128.50(18) . .
O8 Ce1 O2 70.68(16) 3 .
O5 Ce1 O2 72.39(17) 4 .
O7 Ce1 N7 69.3(2) 3 3
O4 Ce1 N7 79.21(19) 4 3
O1 Ce1 N7 151.4(2) . 3
O8 Ce1 N7 62.04(19) 3 3
O5 Ce1 N7 125.70(19) 4 3
O2 Ce1 N7 65.33(19) . 3
O7 Ce1 N4 149.69(19) 3 4
O4 Ce1 N4 67.4(2) 4 4
O1 Ce1 N4 79.60(19) . 4
O8 Ce1 N4 63.56(17) 3 4
O5 Ce1 N4 61.36(18) 4 4
O2 Ce1 N4 121.67(18) . 4
N7 Ce1 N4 116.4(2) 3 4
O7 Ce1 N1 73.9(2) 3 .
O4 Ce1 N1 149.1(2) 4 .
O1 Ce1 N1 69.1(2) . .
O8 Ce1 N1 124.00(19) 3 .
O5 Ce1 N1 68.3(2) 4 .
O2 Ce1 N1 60.07(19) . .
N7 Ce1 N1 113.5(2) 3 .
N4 Ce1 N1 123.2(2) 4 .
C11 O1 C11' 15.4(7) . .
C11 O1 Ce1 150.1(7) . .
C11' O1 Ce1 139.8(6) . .
C18 O2 Ce1 127.2(5) . .
C31 O4 Ce1 148.8(6) . 4
C38 O5 Ce1 127.0(6) . 4
C51' O7 C51 18.0(6) . .
C51' O7 Ce1 143.0(7) . 3
C51 O7 Ce1 150.1(6) . 3
C58 O8 Ce1 126.5(5) . 3
C17' N1 C17 24.1(13) . .
C17' N1 N2 116.9(12) . .
C17 N1 N2 116.4(12) . .
C17' N1 Ce1 125.2(11) . .
C17 N1 Ce1 126.8(11) . .
N2 N1 Ce1 115.6(5) . .
C18 N2 N1 115.0(7) . .
C37 N4 N5 114.1(7) . .
C37 N4 Ce1 130.6(6) . 4
N5 N4 Ce1 114.3(4) . 4
C38 N5 N4 116.1(7) . .
C38 N5 H5A 121.9 . .
N4 N5 H5A 121.9 . .
C57' N7 C57 21.0(16) . .
C57' N7 N8 115.2(14) . .
C57 N7 N8 118.1(11) . .
C57' N7 Ce1 132.0(13) . 3
C57 N7 Ce1 127.8(10) . 3
N8 N7 Ce1 112.1(5) . 3
C58 N8 N7 117.5(7) . .
C58 N8 H8A 121.2 . .
N7 N8 H8A 121.2 . .
C12' C11' C16' 120.0 . .
C12' C11' O1 117.3(8) . .
C16' C11' O1 122.7(8) . .
C11' C12' C13' 120.0 . .
C11' C12' H12A 120.0 . .
C13' C12' H12A 120.0 . .
C14' C13' C12' 120.0 . .
C14' C13' H13A 120.0 . .
C12' C13' H13A 120.0 . .
C15' C14' C13' 120.0 . .
C15' C14' H14A 120.0 . .
C13' C14' H14A 120.0 . .
C14' C15' C16' 120.0 . .
C14' C15' H15A 120.0 . .
C16' C15' H15A 120.0 . .
C15' C16' C11' 120.0 . .
C15' C16' C17' 115.8(12) . .
C11' C16' C17' 124.0(12) . .
N1 C17' C16' 127.3(18) . .
N1 C17' H17A 116.3 . .
C16' C17' H17A 116.3 . .
O1 C11 C12 119.0(9) . .
O1 C11 C16 120.9(9) . .
C12 C11 C16 120.0 . .
C11 C12 C13 120.0 . .
C11 C12 H12B 120.0 . .
C13 C12 H12B 120.0 . .
C14 C13 C12 120.0 . .
C14 C13 H13B 120.0 . .
C12 C13 H13B 120.0 . .
C13 C14 C15 120.0 . .
C13 C14 H14B 120.0 . .
C15 C14 H14B 120.0 . .
C16 C15 C14 120.0 . .
C16 C15 H15B 120.0 . .
C14 C15 H15B 120.0 . .
C15 C16 C11 120.0 . .
C15 C16 C17 117.0(12) . .
C11 C16 C17 121.5(12) . .
N1 C17 C16 127.9(19) . .
N1 C17 H17B 116.0 . .
C16 C17 H17B 116.0 . .
O2 C18 N2 121.5(7) . .
O2 C18 C19 121.2(8) . .
N2 C18 C19 117.3(8) . .
C24 C19 C20 102.5(12) . .
C24 C19 C20' 125.9(12) . .
C20 C19 C20' 42.6(9) . .
C24 C19 C18 115.9(11) . .
C20 C19 C18 132.0(10) . .
C20' C19 C18 117.5(10) . .
C24 C19 C24' 26.5(11) . .
C20 C19 C24' 110.4(11) . .
C20' C19 C24' 114.1(10) . .
C18 C19 C24' 116.9(9) . .
C21 C20 C19 130.6(15) . .
C21 C20 H20A 114.7 . .
C19 C20 H20A 114.7 . .
C20 C21 C22 111.9(14) . .
C20 C21 H21A 124.0 . .
C22 C21 H21A 124.0 . .
C22 C23 C24 129.3(17) . .
C22 C23 H23A 115.3 . .
C24 C23 H23A 115.3 . .
C19 C24 C23 122.1(16) . .
C19 C24 H24A 118.9 . .
C23 C24 H24A 118.9 . .
O3 C25 N3 122.5(9) . .
O3 C25 C71 115.0(8) . .
N3 C25 C71 122.5(7) . .
C23 C22 N3 128.7(15) . .
C23 C22 C21 101.3(13) . .
N3 C22 C21 113.9(11) . .
C25 N3 C22 134.8(11) . .
C25 N3 H3A 112.6 . .
C22 N3 H3A 112.6 . .
C21' C20' C19 115.4(15) . .
C21' C20' H20B 122.3 . .
C19 C20' H20B 122.3 . .
C22' C21' C20' 123.2(15) . .
C22' C21' H21B 118.4 . .
C20' C21' H21B 118.4 . .
C21' C22' N3' 115.5(14) . .
C21' C22' C23' 118.2(13) . .
N3' C22' C23' 106.7(12) . .
C24' C23' C22' 106.2(13) . .
C24' C23' H23B 126.9 . .
C22' C23' H23B 126.9 . .
C23' C24' C19 121.9(14) . .
C23' C24' H24B 119.0 . .
C19 C24' H24B 119.0 . .
C25' N3' C22' 126.2(11) . .
C25' N3' H3'A 116.9 . .
C22' N3' H3'A 116.9 . .
O3' C25' N3' 117.2(10) . .
O3' C25' C71' 126.0(10) . .
N3' C25' C71' 116.7(9) . .
O4 C31 C36 124.5(9) . .
O4 C31 C32 115.2(8) . .
C36 C31 C32 120.3(9) . .
C33 C32 C31 114.8(9) . .
C33 C32 H32A 122.6 . .
C31 C32 H32A 122.6 . .
C34 C33 C32 124.3(9) . .
C34 C33 H33A 117.9 . .
C32 C33 H33A 117.9 . .
C33 C34 C35 117.0(10) . .
C33 C34 H34A 121.5 . .
C35 C34 H34A 121.5 . .
C34 C35 C36 125.1(9) . .
C34 C35 H35A 117.5 . .
C36 C35 H35A 117.5 . .
C31 C36 C35 118.5(9) . .
C31 C36 C37 122.2(9) . .
C35 C36 C37 119.3(9) . .
N4 C37 C36 126.2(9) . .
N4 C37 H37A 116.9 . .
C36 C37 H37A 116.9 . .
O5 C38 N5 119.5(8) . .
O5 C38 C39 122.0(8) . .
N5 C38 C39 118.5(8) . .
C44 C39 C41 112.6(8) . .
C44 C39 C38 127.7(8) . .
C41 C39 C38 119.6(8) . .
C42 C40 C41 121.9(8) . .
C42 C40 H40A 119.1 . .
C41 C40 H40A 119.1 . .
C40 C41 C39 124.2(9) . .
C40 C41 H41A 117.9 . .
C39 C41 H41A 117.9 . .
C40 C42 C43 118.9(7) . .
C40 C42 N6 124.0(7) . .
C43 C42 N6 117.1(7) . .
C42 C43 C44 116.0(8) . .
C42 C43 H43A 122.0 . .
C44 C43 H43A 122.0 . .
C39 C44 C43 126.2(9) . .
C39 C44 H44A 116.9 . .
C43 C44 H44A 116.9 . .
C45' N6 C45 85.9(6) . .
C45' N6 C42 136.5(7) . .
C45 N6 C42 137.4(7) . .
C45' N6 H6B 25.8 . .
C45 N6 H6B 111.3 . .
C42 N6 H6B 111.3 . .
C45' N6 H6A 111.4 . .
C45 N6 H6A 25.5 . .
C42 N6 H6A 112.0 . .
H6B N6 H6A 136.6 . .
O6' C45' N6 105.4(9) . .
O6' C45' C73' 139.7(10) . .
N6 C45' C73' 111.7(7) . .
O6 C45 N6 116.4(7) . .
O6 C45 C73 126.8(8) . .
N6 C45 C73 116.7(8) . .
O6 C45 H6A 80.9 . .
N6 C45 H6A 35.6 . .
C73 C45 H6A 152.3 . .
C45 O6 H6A 29.4 . .
C52 C51 C56 120.0 . .
C52 C51 O7 119.1(8) . .
C56 C51 O7 120.7(8) . .
C51 C52 C53 120.0 . .
C51 C52 H52A 120.0 . .
C53 C52 H52A 120.0 . .
C52 C53 C54 120.0 . .
C52 C53 H53A 120.0 . .
C54 C53 H53A 120.0 . .
C55 C54 C53 120.0 . .
C55 C54 H54A 120.0 . .
C53 C54 H54A 120.0 . .
C54 C55 C56 120.0 . .
C54 C55 H55A 120.0 . .
C56 C55 H55A 120.0 . .
C55 C56 C51 120.0 . .
C55 C56 C57 116.8(13) . .
C51 C56 C57 122.8(13) . .
N7 C57 C56 128.5(18) . .
N7 C57 H57A 115.7 . .
C56 C57 H57A 115.7 . .
O7 C51' C52' 115.9(9) . .
O7 C51' C56' 123.5(9) . .
C52' C51' C56' 120.0 . .
C53' C52' C51' 120.0 . .
C53' C52' H52B 120.0 . .
C51' C52' H52B 120.0 . .
C52' C53' C54' 120.0 . .
C52' C53' H53B 120.0 . .
C54' C53' H53B 120.0 . .
C53' C54' C55' 120.0 . .
C53' C54' H54B 120.0 . .
C55' C54' H54B 120.0 . .
C56' C55' C54' 120.0 . .
C56' C55' H55B 120.0 . .
C54' C55' H55B 120.0 . .
C55' C56' C51' 120.0 . .
C55' C56' C57' 116.5(13) . .
C51' C56' C57' 123.3(13) . .
N7 C57' C56' 124(2) . .
N7 C57' H57B 118.2 . .
C56' C57' H57B 118.2 . .
O8 C58 N8 120.8(8) . .
O8 C58 C59 119.0(8) . .
N8 C58 C59 120.0(8) . .
C64' C59 C60 99.3(12) . .
C64' C59 C58 120.2(10) . .
C60 C59 C58 127.8(11) . .
C64' C59 C64 35.7(9) . .
C60 C59 C64 112.6(12) . .
C58 C59 C64 119.5(10) . .
C64' C59 C60' 118.4(12) . .
C60 C59 C60' 36.5(9) . .
C58 C59 C60' 121.4(9) . .
C64 C59 C60' 108.8(11) . .
C59 C60 C61 123.9(16) . .
C59 C60 H60A 118.1 . .
C61 C60 H60A 118.1 . .
C62 C61 C60 122.3(17) . .
C62 C61 H61A 118.9 . .
C60 C61 H61A 118.9 . .
C64 C63 C62 112.3(15) . .
C64 C63 H63A 123.8 . .
C62 C63 H63A 123.8 . .
C63 C64 C59 124.9(15) . .
C63 C64 H64A 117.5 . .
C59 C64 H64A 117.5 . .
O9 C65 N9 108.1(8) . .
O9 C65 C75 127.3(9) . .
N9 C65 C75 122.6(7) . .
O9 C65 H9A 67.9 . .
N9 C65 H9A 40.5 . .
C75 C65 H9A 156.1 . .
C65 O9 H9A 34.5 . .
C61 C62 C63' 107.5(13) . .
C61 C62 C61' 35.7(10) . .
C63' C62 C61' 121.0(12) . .
C61 C62 N9 125.1(11) . .
C63' C62 N9 116.3(11) . .
C61' C62 N9 122.6(10) . .
C61 C62 C63 123.6(12) . .
C63' C62 C63 37.3(9) . .
C61' C62 C63 112.1(11) . .
N9 C62 C63 111.3(10) . .
C65 N9 C65' 76.6(6) . .
C65 N9 C62 137.0(7) . .
C65' N9 C62 146.2(7) . .
C65 N9 H9B 111.5 . .
C65' N9 H9B 35.1 . .
C62 N9 H9B 111.5 . .
C65 N9 H9A 31.1 . .
C65' N9 H9A 106.9 . .
C62 N9 H9A 106.9 . .
H9B N9 H9A 140.5 . .
C61' C60' C59 113.4(14) . .
C61' C60' H60B 123.3 . .
C59 C60' H60B 123.3 . .
C62 C61' C60' 124.0(15) . .
C62 C61' H61B 118.0 . .
C60' C61' H61B 118.0 . .
C62 C63' C64' 119.7(16) . .
C62 C63' H63B 120.1 . .
C64' C63' H63B 120.1 . .
C59 C64' C63' 123.0(16) . .
C59 C64' H64B 118.5 . .
C63' C64' H64B 118.5 . .
O9' C65' N9 103.2(8) . .
O9' C65' C75' 140.3(11) . .
N9 C65' C75' 114.9(8) . .
C72 C71 C76 120.0 . .
C72 C71 C25 123.6(7) . .
C76 C71 C25 115.9(7) . .
C73 C72 C71 120.0 . .
C73 C72 H72A 120.0 . .
C71 C72 H72A 120.0 . .
C72 C73 C74 120.0 . .
C72 C73 C45 124.3(8) . .
C74 C73 C45 115.6(8) . .
C75 C74 C73 120.0 . .
C75 C74 H74A 120.0 . .
C73 C74 H74A 120.0 . .
C74 C75 C76 120.0 . .
C74 C75 C65 122.0(8) . .
C76 C75 C65 117.6(7) . .
C75 C76 C71 120.0 . .
C75 C76 H76A 120.0 . .
C71 C76 H76A 120.0 . .
C72' C71' C76' 120.0 . .
C72' C71' C25' 126.3(7) . .
C76' C71' C25' 113.3(7) . .
C71' C72' C73' 120.0 . .
C71' C72' H72B 120.0 . .
C73' C72' H72B 120.0 . .
C72' C73' C74' 120.0 . .
C72' C73' C45' 98.8(7) . .
C74' C73' C45' 140.4(8) . .
C75' C74' C73' 120.0 . .
C75' C74' H74B 120.0 . .
C73' C74' H74B 120.0 . .
C74' C75' C76' 120.0 . .
C74' C75' C65' 98.9(8) . .
C76' C75' C65' 138.9(8) . .
C75' C76' C71' 120.0 . .
C75' C76' H76B 120.0 . .
C71' C76' H76B 120.0 . .
O101 C101 N101 128.0(7) . .
O101 C101 H10A 116.0 . .
N101 C101 H10A 116.0 . .
C101 N101 C102 120.9(6) . .
C101 N101 C103 119.6(6) . .
C102 N101 C103 116.1(5) . .
N101 C102 H10B 109.5 . .
N101 C102 H10C 109.5 . .
H10B C102 H10C 109.5 . .
N101 C102 H10D 109.5 . .
H10B C102 H10D 109.5 . .
H10C C102 H10D 109.5 . .
N101 C103 H10E 109.5 . .
N101 C103 H10F 109.5 . .
H10E C103 H10F 109.5 . .
N101 C103 H10G 109.5 . .
H10E C103 H10G 109.5 . .
H10F C103 H10G 109.5 . .
C106 N102 C104 120.4(7) . .
C106 N102 C105 119.6(8) . .
C104 N102 C105 119.5(7) . .
O102 C104 N102 109.5(9) . .
O102 C104 H10H 145.4 . .
N102 C104 H10H 104.3 . .
N102 C105 H10I 109.5 . .
N102 C105 H10J 109.5 . .
H10I C105 H10J 109.5 . .
N102 C105 H10K 109.5 . .
H10I C105 H10K 109.5 . .
H10J C105 H10K 109.5 . .
N102 C106 H10L 109.5 . .
N102 C106 H10M 109.5 . .
H10L C106 H10M 109.5 . .
N102 C106 H10N 109.5 . .
H10L C106 H10N 109.5 . .
H10M C106 H10N 109.5 . .
O105 O105 C113 71.9(12) 14_545 .
C114 N105 C115 120.4(6) . .
C114 N105 C113 119.8(5) . .
C115 N105 C113 119.7(6) . .
O105 C113 O105 36(2) 14_545 .
O105 C113 N105 109.4(9) 14_545 14_545
O105 C113 N105 136.0(11) . 14_545
O105 C113 N105 136.0(11) 14_545 .
O105 C113 N105 109.4(9) . .
N105 C113 N105 112.8(8) 14_545 .
O105 C113 H11H 96.9 14_545 .
O105 C113 H11H 129.1 . .
N105 C113 H11H 16.6 14_545 .
N105 C113 H11H 121.4 . .
N105 C114 H11I 109.5 . .
N105 C114 H11J 109.5 . .
H11I C114 H11J 109.5 . .
N105 C114 H11K 109.5 . .
H11I C114 H11K 109.5 . .
H11J C114 H11K 109.5 . .
N105 C115 H11L 109.5 . .
N105 C115 H11M 109.5 . .
H11L C115 H11M 109.5 . .
N105 C115 H11N 109.5 . .
H11L C115 H11N 109.5 . .
H11M C115 H11N 109.5 . .
O108 C122 N108 133.5(14) . .
O108 C122 H12C 113.3 . .
N108 C122 H12C 113.3 . .
N108 C123 H12D 109.5 . .
N108 C123 H12E 109.5 . .
H12D C123 H12E 109.5 . .
N108 C123 H12F 109.5 . .
H12D C123 H12F 109.5 . .
H12E C123 H12F 109.5 . .
N108 C124 H12G 109.5 . .
N108 C124 H12H 109.5 . .
H12G C124 H12H 109.5 . .
N108 C124 H12I 109.5 . .
H12G C124 H12I 109.5 . .
H12H C124 H12I 109.5 . .
C123 N108 C122 103.5(10) . .
C123 N108 C124 102.3(10) . .
C122 N108 C124 102.6(10) . .
C118 N106 C117 120.1(6) . .
C118 N106 C116 120.0(6) . .
C117 N106 C116 119.8(6) . .
N106 C118 H11O 109.5 . .
N106 C118 H11P 109.5 . .
H11O C118 H11P 109.5 . .
N106 C118 H11Q 109.5 . .
H11O C118 H11Q 109.5 . .
H11P C118 H11Q 109.5 . .
N106 C117 H11R 109.5 . .
N106 C117 H11S 109.5 . .
H11R C117 H11S 109.5 . .
N106 C117 H11T 109.5 . .
H11R C117 H11T 109.5 . .
H11S C117 H11T 109.5 . .
O106 C116 N106 110.1(9) . .
O106 C116 H11U 125.0 . .
N106 C116 H11U 125.0 . .
C109 N103 C107 120.2(6) . .
C109 N103 C108 119.6(6) . .
C107 N103 C108 119.8(6) . .
O103 C107 N103 99.8(14) . .
O103 C107 H10O 130.1 . .
N103 C107 H10O 130.1 . .
N103 C108 H10P 109.5 . .
N103 C108 H10Q 109.5 . .
H10P C108 H10Q 109.5 . .
N103 C108 H10R 109.5 . .
H10P C108 H10R 109.5 . .
H10Q C108 H10R 109.5 . .
N103 C109 H10S 109.5 . .
N103 C109 H10T 109.5 . .
H10S C109 H10T 109.5 . .
N103 C109 H10U 109.5 . .
H10S C109 H10U 109.5 . .
H10T C109 H10U 109.5 . .

loop_
_geom_bond_atom_site_label_1
_geom_bond_atom_site_label_2
_geom_bond_distance
_geom_bond_site_symmetry_2
Ce1 O7 2.137(6) 3
Ce1 O4 2.205(5) 4
Ce1 O1 2.258(5) .
Ce1 O8 2.363(5) 3
Ce1 O5 2.434(6) 4
Ce1 O2 2.434(5) .
Ce1 N7 2.646(7) 3
Ce1 N4 2.658(6) 4
Ce1 N1 2.663(7) .
O1 C11 1.255(11) .
O1 C11' 1.394(11) .
O2 C18 1.260(9) .
O4 C31 1.313(9) .
O4 Ce1 2.205(5) 4
O5 C38 1.223(9) .
O5 Ce1 2.434(6) 4
O7 C51' 1.315(11) .
O7 C51 1.413(11) .
O7 Ce1 2.137(6) 3
O8 C58 1.260(9) .
O8 Ce1 2.363(5) 3
N1 C17' 1.28(2) .
N1 C17 1.29(2) .
N1 N2 1.408(8) .
N2 C18 1.298(10) .
N4 C37 1.301(9) .
N4 N5 1.387(8) .
N4 Ce1 2.658(6) 4
N5 C38 1.385(10) .
N5 H5A 0.8600 .
N7 C57' 1.16(2) .
N7 C57 1.33(2) .
N7 N8 1.405(8) .
N7 Ce1 2.646(7) 3
N8 C58 1.291(9) .
N8 H8A 0.8600 .
C11' C12' 1.3900 .
C11' C16' 1.3901 .
C12' C13' 1.3900 .
C12' H12A 0.9300 .
C13' C14' 1.3900 .
C13' H13A 0.9300 .
C14' C15' 1.3900 .
C14' H14A 0.9300 .
C15' C16' 1.3900 .
C15' H15A 0.9300 .
C16' C17' 1.40(2) .
C17' H17A 0.9300 .
C11 C12 1.3900 .
C11 C16 1.3900 .
C12 C13 1.3900 .
C12 H12B 0.9300 .
C13 C14 1.3900 .
C13 H13B 0.9300 .
C14 C15 1.3900 .
C14 H14B 0.9300 .
C15 C16 1.3900 .
C15 H15B 0.9300 .
C16 C17 1.49(2) .
C17 H17B 0.9300 .
C18 C19 1.443(10) .
C19 C24 1.236(17) .
C19 C20 1.387(17) .
C19 C20' 1.402(17) .
C19 C24' 1.577(18) .
C20 C21 1.37(2) .
C20 H20A 0.9300 .
C21 C22 1.55(2) .
C21 H21A 0.9300 .
C23 C22 1.27(2) .
C23 C24 1.41(2) .
C23 H23A 0.9300 .
C24 H24A 0.9300 .
C25 O3 1.244(7) .
C25 N3 1.354(8) .
C25 C71 1.449(7) .
C22 N3 1.421(8) .
N3 H3A 0.8600 .
C20' C21' 1.39(2) .
C20' H20B 0.9300 .
C21' C22' 1.36(2) .
C21' H21B 0.9300 .
C22' N3' 1.422(8) .
C22' C23' 1.61(2) .
C23' C24' 1.45(2) .
C23' H23B 0.9300 .
C24' H24B 0.9300 .
O3' C25' 1.253(8) .
N3' C25' 1.334(8) .
N3' H3'A 0.8600 .
C25' C71' 1.452(7) .
C31 C36 1.360(11) .
C31 C32 1.466(11) .
C32 C33 1.466(11) .
C32 H32A 0.9300 .
C33 C34 1.318(12) .
C33 H33A 0.9300 .
C34 C35 1.372(11) .
C34 H34A 0.9300 .
C35 C36 1.397(11) .
C35 H35A 0.9300 .
C36 C37 1.414(11) .
C37 H37A 0.9300 .
C38 C39 1.412(11) .
C39 C44 1.353(11) .
C39 C41 1.370(10) .
C40 C42 1.332(10) .
C40 C41 1.364(10) .
C40 H40A 0.9300 .
C41 H41A 0.9300 .
C42 C43 1.391(11) .
C42 N6 1.426(7) .
C43 C44 1.427(11) .
C43 H43A 0.9300 .
C44 H44A 0.9300 .
N6 C45' 1.322(8) .
N6 C45 1.355(7) .
N6 H6B 0.8600 .
N6 H6A 0.9001 .
C45' O6' 1.255(8) .
C45' C73' 1.444(7) .
C45 O6 1.273(8) .
C45 C73 1.454(7) .
C45 H6A 0.6671 .
O6 H6A 1.3402 .
C51 C52 1.3900 .
C51 C56 1.3900 .
C52 C53 1.3900 .
C52 H52A 0.9300 .
C53 C54 1.3900 .
C53 H53A 0.9300 .
C54 C55 1.3900 .
C54 H54A 0.9300 .
C55 C56 1.3900 .
C55 H55A 0.9300 .
C56 C57 1.41(2) .
C57 H57A 0.9300 .
C51' C52' 1.3900 .
C51' C56' 1.3900 .
C52' C53' 1.3900 .
C52' H52B 0.9300 .
C53' C54' 1.3900 .
C53' H53B 0.9300 .
C54' C55' 1.3900 .
C54' H54B 0.9300 .
C55' C56' 1.3900 .
C55' H55B 0.9300 .
C56' C57' 1.48(3) .
C57' H57B 0.9300 .
C58 C59 1.458(10) .
C59 C64' 1.316(18) .
C59 C60 1.325(18) .
C59 C64 1.471(18) .
C59 C60' 1.506(18) .
C60 C61 1.41(2) .
C60 H60A 0.9300 .
C61 C62 1.208(18) .
C61 H61A 0.9300 .
C63 C64 1.38(2) .
C63 C62 1.475(18) .
C63 H63A 0.9300 .
C64 H64A 0.9300 .
C65 O9 1.231(8) .
C65 N9 1.314(7) .
C65 C75 1.440(7) .
C65 H9A 0.7149 .
O9 H9A 1.1681 .
C62 C63' 1.280(18) .
C62 C61' 1.367(19) .
C62 N9 1.416(7) .
N9 C65' 1.328(8) .
N9 H9B 0.8600 .
N9 H9A 0.8998 .
C60' C61' 1.42(2) .
C60' H60B 0.9300 .
C61' H61B 0.9300 .
C63' C64' 1.44(2) .
C63' H63B 0.9300 .
C64' H64B 0.9300 .
O9' C65' 1.271(8) .
C65' C75' 1.453(7) .
C71 C72 1.3900 .
C71 C76 1.3900 .
C72 C73 1.3900 .
C72 H72A 0.9300 .
C73 C74 1.3900 .
C74 C75 1.3900 .
C74 H74A 0.9300 .
C75 C76 1.3900 .
C76 H76A 0.9300 .
C71' C72' 1.3900 .
C71' C76' 1.3900 .
C72' C73' 1.3900 .
C72' H72B 0.9300 .
C73' C74' 1.3900 .
C74' C75' 1.3900 .
C74' H74B 0.9300 .
C75' C76' 1.3900 .
C76' H76B 0.9300 .
O101 C101 1.202(7) .
C101 N101 1.416(7) .
C101 H10A 0.9300 .
N101 C102 1.466(7) .
N101 C103 1.492(8) .
C102 H10B 0.9600 .
C102 H10C 0.9600 .
C102 H10D 0.9600 .
C103 H10E 0.9600 .
C103 H10F 0.9600 .
C103 H10G 0.9600 .
N102 C106 1.490(8) .
N102 C104 1.494(8) .
N102 C105 1.497(8) .
O102 C104 1.197(9) .
C104 H10H 0.9302 .
C105 H10I 0.9600 .
C105 H10J 0.9600 .
C105 H10K 0.9600 .
C106 H10L 0.9600 .
C106 H10M 0.9600 .
C106 H10N 0.9600 .
O105 O105 0.75(5) 14_545
O105 C113 1.201(9) .
N105 C114 1.469(9) .
N105 C115 1.471(8) .
N105 C113 1.479(8) .
C113 O105 1.201(9) 14_545
C113 N105 1.479(8) 14_545
C113 H11H 0.9599 .
C114 H11I 0.9600 .
C114 H11J 0.9600 .
C114 H11K 0.9600 .
C115 H11L 0.9600 .
C115 H11M 0.9600 .
C115 H11N 0.9600 .
C122 O108 1.199(9) .
C122 N108 1.466(9) .
C122 H12C 0.9300 .
C123 N108 1.462(9) .
C123 H12D 0.9600 .
C123 H12E 0.9600 .
C123 H12F 0.9600 .
C124 N108 1.482(9) .
C124 H12G 0.9600 .
C124 H12H 0.9600 .
C124 H12I 0.9600 .
N106 C118 1.469(8) .
N106 C117 1.471(9) .
N106 C116 1.472(9) .
O106 C116 1.203(10) .
C118 H11O 0.9600 .
C118 H11P 0.9600 .
C118 H11Q 0.9600 .
C117 H11R 0.9600 .
C117 H11S 0.9600 .
C117 H11T 0.9600 .
C116 H11U 0.9300 .
O103 C107 1.196(10) .
N103 C109 1.464(9) .
N103 C107 1.465(8) .
N103 C108 1.472(9) .
C107 H10O 0.9300 .
C108 H10P 0.9600 .
C108 H10Q 0.9600 .
C108 H10R 0.9600 .
C109 H10S 0.9600 .
C109 H10T 0.9600 .
C109 H10U 0.9600 .
O84 C84 1.279(13) .
O87 C87 1.274(13) .
O82 C82 1.271(13) .
O83 C83 1.271(13) .
O81 C81 1.265(13) .
C85 O85 1.273(13) .
C86 O86 1.272(13) .
O4W O4W 1.48(6) 2
O88 C88 1.33(4) .
